data_9015682
loop_
_publ_author_name
'Durif, A.'
'Averbuch-Pouchot, M. T.'

_publ_section_title
;
 Structure du dichromate de cadmium-potassium dihydrate. CdK2(Cr2O7)2(H2O)
;
_journal_issue 6
_journal_name_full 'Acta Crystallographica, Section B'
_journal_page_first 1456
_journal_page_last 1457
_journal_paper_doi 10.1107/S0567740879006713
_journal_volume 35
_journal_year 1979
_chemical_formula_sum 'Cd Cr4 K2 O16'
_space_group_IT_number 2
_symmetry_space_group_name_Hall '-P 1'
_symmetry_space_group_name_H-M 'P -1'
_cell_angle_alpha 115.18
_cell_angle_beta 80.55
_cell_angle_gamma 96.11
_cell_length_a 7.999
_cell_length_b 7.956
_cell_length_c 6.733
_cell_formula_units_Z 1
_cell_volume 382.188
_database_code_amcsd 0015908
_exptl_crystal_density_diffrn 2.844
_cod_duplicate_entry 1007226
_cod_database_code 9015682
_amcsd_formula_title CdK2(Cr2O7)2(H2O)

loop_
_space_group_symop_operation_xyz
x,y,z
-x,-y,-z

loop_
_atom_site_label
_atom_site_fract_x
_atom_site_fract_y
_atom_site_fract_z
Cd1 0.50000 0.50000 0.50000
Cr1 0.33017 -0.01029 0.27615
Cr2 0.14480 0.70709 0.45096
K1 0.81860 0.77400 0.06060
O1 0.23030 0.93640 0.50090
O2 0.40590 0.20010 0.37430
O3 0.47650 0.84170 0.13950
O4 0.19040 0.95980 0.11640
O5 0.29580 0.55700 0.33730
O6 0.00820 0.65240 0.28150
O7 0.93670 0.28850 0.31320
O8 0.67870 0.46050 0.18430

loop_
_cod_related_entry_id
_cod_related_entry_database
_cod_related_entry_code
1 AMCSD 0015908
